data_4074700
loop_
_publ_author_name
'Imamura, Yuki'
'Mizuta, Tsutomu'
'Miyoshi, Katsuhiko'

_publ_section_title
;
 Stereoselective Synthesis and Coordination Behavior of Phosphorus-Bridged
 [1.1]Ferrocenophanes
;
_journal_issue 4
_journal_name_full Organometallics
_journal_page_first 882
_journal_paper_doi 10.1021/om050809q
_journal_volume 25
_journal_year 2006
_chemical_formula_sum 'C54 H46 Fe2 Mn2 O4 P2'
_chemical_formula_weight 1042.47
_space_group_IT_number 2
_symmetry_cell_setting triclinic
_symmetry_Int_Tables_number 2
_symmetry_space_group_name_Hall '-P 1'
_symmetry_space_group_name_H-M 'P -1'
_cell_angle_alpha 74.412(1)
_cell_angle_beta 86.102(1)
_cell_angle_gamma 65.723(1)
_cell_formula_units_Z 2
_cell_length_a 11.2140(2)
_cell_length_b 11.4440(2)
_cell_length_c 20.1810(3)
_cell_measurement_temperature 200.2
_cell_measurement_theta_max 28.0
_cell_volume 2271.36(7)
_computing_cell_refinement 'HKL(Otwinowski, 1997)'
_computing_data_collection 'HKL(Otwinowski, 1997)'
_computing_data_reduction 'HKL(Otwinowski, 1997)'
_computing_publication_material 'teXsan Ver. 1.11'
_computing_structure_refinement 'teXsan Ver. 1.10'
_computing_structure_solution 'DIRDIF94 (PATTY)'
_diffrn_detector_area_resol_mean 10.00
_diffrn_measured_fraction_theta_full 0.9188
_diffrn_measured_fraction_theta_max 0.9188
_diffrn_measurement_device_type 'MacScience DIP2030 Imaging Plate'
_diffrn_measurement_method \w
_diffrn_radiation_type 'Mo K\a'
_diffrn_radiation_wavelength 0.7107
_diffrn_reflns_limit_h_max 14
_diffrn_reflns_limit_h_min 0
_diffrn_reflns_limit_k_max 15
_diffrn_reflns_limit_k_min -13
_diffrn_reflns_limit_l_max 24
_diffrn_reflns_limit_l_min -23
_diffrn_reflns_number 9990
_diffrn_reflns_theta_full 27.94
_diffrn_reflns_theta_max 27.94
_exptl_absorpt_coefficient_mu 1.286
_exptl_absorpt_correction_type none
_exptl_crystal_colour orange
_exptl_crystal_density_diffrn 1.524
_exptl_crystal_density_method 'not measured'
_exptl_crystal_description plate
_exptl_crystal_size_max 0.430
_exptl_crystal_size_mid 0.430
_exptl_crystal_size_min 0.080
_refine_diff_density_max 0.58
_refine_diff_density_min -0.77
_refine_ls_extinction_coef 0.017(2)
_refine_ls_extinction_method 'Zachariasen(1967) type 2 Gaussian isotropic'
_refine_ls_goodness_of_fit_ref 0.999
_refine_ls_hydrogen_treatment noref
_refine_ls_number_parameters 551
_refine_ls_number_reflns 9004
_refine_ls_R_factor_gt 0.0360
_refine_ls_shift/su_max 0.0011
_refine_ls_structure_factor_coef F
_refine_ls_weighting_details 'w = 1/[\s^2^(Fo) + 0.00391|Fo|^2^]'
_refine_ls_weighting_scheme calc
_refine_ls_wR_factor_ref 0.0653
_reflns_number_gt 9004
_reflns_number_total 9990
_reflns_threshold_expression F^2^>3.0\s(F^2^)
_cod_data_source_file om050809qsi20050919_081150.cif
_cod_data_source_block 11
_cod_original_sg_symbol_H-M 'P -1         '
_cod_original_formula_sum 'C54 H46 Fe2 Mn2 O4 P2 '
_cod_database_code 4074700

loop_
_symmetry_equiv_pos_as_xyz
x,y,z
-x,-y,-z

loop_
_atom_site_label
_atom_site_type_symbol
_atom_site_fract_x
_atom_site_fract_y
_atom_site_fract_z
_atom_site_U_iso_or_equiv
_atom_site_adp_type
_atom_site_occupancy
_atom_site_calc_flag
Fe(1) Fe 0.11343(2) -0.04305(2) 0.14874(1) 0.01566(8) Uani 1.00 d
Fe(2) Fe 0.03909(2) 0.11448(2) 0.34621(1) 0.01548(8) Uani 1.00 d
Mn(1) Mn -0.33408(3) 0.30602(3) 0.14878(1) 0.01767(8) Uani 1.00 d
Mn(2) Mn 0.21645(3) -0.38056(3) 0.39825(2) 0.02046(8) Uani 1.00 d
P(1) P -0.12858(4) 0.27066(4) 0.17198(2) 0.0133(1) Uani 1.00 d
P(2) P 0.25374(4) -0.21366(4) 0.32709(2) 0.0158(1) Uani 1.00 d
O(1) O -0.2615(2) 0.0194(2) 0.1800(1) 0.0396(5) Uani 1.00 d
O(2) O -0.3133(2) 0.3397(2) -0.00035(9) 0.0446(5) Uani 1.00 d
O(3) O -0.0500(2) -0.2075(2) 0.4241(1) 0.0429(5) Uani 1.00 d
O(4) O 0.3449(2) -0.3689(2) 0.51665(9) 0.0400(5) Uani 1.00 d
C(1) C 0.0036(2) 0.1580(2) 0.13318(9) 0.0153(4) Uani 1.00 d
C(2) C -0.0112(2) 0.1135(2) 0.07471(10) 0.0221(5) Uani 1.00 d
C(3) C 0.1140(2) 0.0577(2) 0.0484(1) 0.0269(5) Uani 1.00 d
C(4) C 0.2075(2) 0.0652(2) 0.0885(1) 0.0246(5) Uani 1.00 d
C(5) C 0.1406(2) 0.1271(2) 0.14049(10) 0.0195(4) Uani 1.00 d
C(6) C 0.1835(2) -0.1823(2) 0.24226(10) 0.0181(4) Uani 1.00 d
C(7) C 0.0488(2) -0.1537(2) 0.22862(10) 0.0190(4) Uani 1.00 d
C(8) C 0.0372(2) -0.1834(2) 0.1661(1) 0.0243(5) Uani 1.00 d
C(9) C 0.1648(2) -0.2316(2) 0.1397(1) 0.0246(5) Uani 1.00 d
C(10) C 0.2550(2) -0.2315(2) 0.1865(1) 0.0217(4) Uani 1.00 d
C(11) C -0.0998(2) 0.2178(2) 0.26502(9) 0.0153(4) Uani 1.00 d
C(12) C -0.1230(2) 0.1077(2) 0.30822(9) 0.0177(4) Uani 1.00 d
C(13) C -0.1416(2) 0.1230(2) 0.3763(1) 0.0239(5) Uani 1.00 d
C(14) C -0.1317(2) 0.2429(2) 0.3763(1) 0.0244(5) Uani 1.00 d
C(15) C -0.1060(2) 0.3015(2) 0.3085(1) 0.0204(4) Uani 1.00 d
C(16) C 0.2045(2) -0.0592(2) 0.35278(9) 0.0171(4) Uani 1.00 d
C(17) C 0.1630(2) -0.0435(2) 0.41989(10) 0.0221(4) Uani 1.00 d
C(18) C 0.1642(2) 0.0761(2) 0.4268(1) 0.0259(5) Uani 1.00 d
C(19) C 0.2068(2) 0.1371(2) 0.3637(1) 0.0260(5) Uani 1.00 d
C(20) C 0.2318(2) 0.0542(2) 0.31865(10) 0.0202(4) Uani 1.00 d
C(21) C -0.0829(2) 0.4122(2) 0.14214(10) 0.0184(4) Uani 1.00 d
C(22) C -0.1464(2) 0.5090(2) 0.0825(1) 0.0254(5) Uani 1.00 d
C(23) C -0.1018(3) 0.6066(2) 0.0504(1) 0.0328(6) Uani 1.00 d
C(24) C 0.0070(3) 0.6080(2) 0.0785(1) 0.0352(6) Uani 1.00 d
C(25) C 0.0697(2) 0.5141(2) 0.1386(1) 0.0295(6) Uani 1.00 d
C(26) C 0.0255(2) 0.4161(2) 0.1705(1) 0.0234(5) Uani 1.00 d
C(27) C 0.4267(2) -0.2459(2) 0.31005(10) 0.0208(4) Uani 1.00 d
C(28) C 0.5245(2) -0.3481(2) 0.3561(1) 0.0304(5) Uani 1.00 d
C(29) C 0.6555(2) -0.3712(3) 0.3463(1) 0.0423(7) Uani 1.00 d
C(30) C 0.6897(2) -0.2919(3) 0.2905(2) 0.0498(8) Uani 1.00 d
C(31) C 0.5941(2) -0.1908(3) 0.2442(1) 0.0418(7) Uani 1.00 d
C(32) C 0.4624(2) -0.1666(2) 0.2533(1) 0.0265(5) Uani 1.00 d
C(33) C -0.5117(2) 0.3279(2) 0.2026(1) 0.0336(6) Uani 1.00 d
C(34) C -0.5402(2) 0.4263(2) 0.1387(1) 0.0331(6) Uani 1.00 d
C(35) C -0.4733(2) 0.5071(2) 0.1387(1) 0.0347(6) Uani 1.00 d
C(36) C -0.4015(2) 0.4587(2) 0.2023(1) 0.0357(6) Uani 1.00 d
C(37) C -0.4247(2) 0.3478(3) 0.2416(1) 0.0363(6) Uani 1.00 d
C(38) C -0.5706(3) 0.2286(4) 0.2251(2) 0.065(1) Uani 1.00 d
C(39) C -0.2872(2) 0.1327(2) 0.1669(1) 0.0233(5) Uani 1.00 d
C(40) C -0.3173(2) 0.3250(2) 0.0597(1) 0.0267(5) Uani 1.00 d
C(41) C 0.1432(2) -0.5265(2) 0.3928(1) 0.0273(5) Uani 1.00 d
C(42) C 0.2557(2) -0.5877(2) 0.4372(1) 0.0319(5) Uani 1.00 d
C(43) C 0.3623(2) -0.5733(2) 0.3980(2) 0.0446(7) Uani 1.00 d
C(44) C 0.3136(3) -0.5015(2) 0.3301(2) 0.0445(7) Uani 1.00 d
C(45) C 0.1782(3) -0.4722(2) 0.3263(1) 0.0339(6) Uani 1.00 d
C(46) C 0.0124(3) -0.5265(3) 0.4099(1) 0.0426(8) Uani 1.00 d
C(47) C 0.0565(2) -0.2725(2) 0.4136(1) 0.0267(5) Uani 1.00 d
C(48) C 0.2924(2) -0.3701(2) 0.4695(1) 0.0257(5) Uani 1.00 d
C(49) C 0.4180(4) 0.0188(7) 0.9487(2) 0.086(2) Uani 1.00 d
C(50) C 0.4354(4) 0.1220(4) 0.9582(3) 0.085(1) Uani 1.00 d
C(51) C 0.5197(5) 0.1027(5) 1.0098(3) 0.085(2) Uani 1.00 d
C(52) C 0.4449 -0.0770 0.5320 0.1641 Uani 1.00 d
C(53) C 0.4439 0.0072 0.5575 0.2180 Uani 1.00 d
C(54) C 0.4963 0.0867 0.5355 0.2027 Uani 1.00 d
H(1) H -0.0916 0.1206 0.0577 0.0198 Uiso 1.00 calc
H(2) H 0.1324 0.0199 0.0103 0.0257 Uiso 1.00 calc
H(3) H 0.2991 0.0338 0.0826 0.0221 Uiso 1.00 calc
H(4) H 0.1795 0.1448 0.1745 0.0195 Uiso 1.00 calc
H(5) H -0.0217 -0.1190 0.2564 0.0191 Uiso 1.00 calc
H(6) H -0.0405 -0.1730 0.1452 0.0212 Uiso 1.00 calc
H(7) H 0.1865 -0.2591 0.0986 0.0232 Uiso 1.00 calc
H(8) H 0.3465 -0.2586 0.1809 0.0198 Uiso 1.00 calc
H(9) H -0.1242 0.0351 0.2946 0.0152 Uiso 1.00 calc
H(10) H -0.1578 0.0635 0.4143 0.0211 Uiso 1.00 calc
H(11) H -0.1405 0.2779 0.4152 0.0234 Uiso 1.00 calc
H(12) H -0.0944 0.3821 0.2940 0.0183 Uiso 1.00 calc
H(13) H 0.1382 -0.1033 0.4543 0.0205 Uiso 1.00 calc
H(14) H 0.1416 0.1094 0.4658 0.0222 Uiso 1.00 calc
H(15) H 0.2162 0.2179 0.3540 0.0254 Uiso 1.00 calc
H(16) H 0.2594 0.0725 0.2731 0.0172 Uiso 1.00 calc
H(17) H -0.2214 0.5101 0.0634 0.0252 Uiso 1.00 calc
H(18) H -0.1455 0.6701 0.0095 0.0320 Uiso 1.00 calc
H(19) H 0.0386 0.6736 0.0561 0.0324 Uiso 1.00 calc
H(20) H 0.1422 0.5164 0.1579 0.0304 Uiso 1.00 calc
H(21) H 0.0686 0.3524 0.2117 0.0201 Uiso 1.00 calc
H(22) H 0.5016 -0.4006 0.3944 0.0288 Uiso 1.00 calc
H(23) H 0.7207 -0.4409 0.3781 0.0449 Uiso 1.00 calc
H(24) H 0.7778 -0.3076 0.2836 0.0540 Uiso 1.00 calc
H(25) H 0.6182 -0.1370 0.2065 0.0422 Uiso 1.00 calc
H(26) H 0.3964 -0.0961 0.2220 0.0246 Uiso 1.00 calc
H(27) H -0.5979 0.4378 0.1028 0.0330 Uiso 1.00 calc
H(28) H -0.4776 0.5825 0.1036 0.0354 Uiso 1.00 calc
H(29) H -0.3499 0.4951 0.2173 0.0356 Uiso 1.00 calc
H(30) H -0.3913 0.2973 0.2870 0.0361 Uiso 1.00 calc
H(31) H -0.5361 0.1738 0.2696 0.0686 Uiso 1.00 calc
H(32) H -0.5498 0.1750 0.1935 0.0686 Uiso 1.00 calc
H(33) H -0.6628 0.2737 0.2256 0.0686 Uiso 1.00 calc
H(34) H 0.2614 -0.6347 0.4846 0.0323 Uiso 1.00 calc
H(35) H 0.4509 -0.6094 0.4135 0.0504 Uiso 1.00 calc
H(36) H 0.3623 -0.4801 0.2924 0.0456 Uiso 1.00 calc
H(37) H 0.1228 -0.4279 0.2860 0.0357 Uiso 1.00 calc
H(38) H -0.0071 -0.5730 0.3829 0.0479 Uiso 1.00 calc
H(39) H -0.0505 -0.4369 0.3994 0.0479 Uiso 1.00 calc
H(40) H 0.0132 -0.5678 0.4571 0.0479 Uiso 1.00 calc
H(41) H 0.3600 0.0303 0.9122 0.0827 Uiso 1.00 calc
H(42) H 0.3886 0.2063 0.9287 0.1078 Uiso 1.00 calc
H(43) H 0.5362 0.1727 1.0170 0.0919 Uiso 1.00 calc
H(44) H 0.4037 -0.1377 0.5543 0.1903 Uiso 1.00 calc
H(45) H 0.3994 0.0087 0.6053 0.2207 Uiso 1.00 calc
H(46) H 0.4958 0.1543 0.5560 0.2153 Uiso 1.00 calc

loop_
_atom_site_aniso_label
_atom_site_aniso_U_11
_atom_site_aniso_U_22
_atom_site_aniso_U_33
_atom_site_aniso_U_12
_atom_site_aniso_U_13
_atom_site_aniso_U_23
Fe(1) 0.0156(1) 0.0119(1) 0.0177(2) -0.0030(1) 0.00358(10) -0.0059(1)
Fe(2) 0.0166(1) 0.0116(1) 0.0148(2) -0.0025(1) -0.00002(10) -0.00310(10)
Mn(1) 0.0114(1) 0.0181(2) 0.0201(2) -0.0035(1) 0.0004(1) -0.0038(1)
Mn(2) 0.0178(2) 0.0108(2) 0.0264(2) -0.0025(1) 0.0057(1) -0.0013(1)
P(1) 0.0118(2) 0.0106(2) 0.0149(2) -0.0024(2) 0.0009(1) -0.0029(2)
P(2) 0.0133(2) 0.0102(2) 0.0191(3) -0.0018(2) 0.0020(2) -0.0017(2)
O(1) 0.0319(9) 0.0257(8) 0.064(1) -0.0155(7) 0.0016(8) -0.0105(8)
O(2) 0.041(1) 0.055(1) 0.0240(10) -0.0061(8) -0.0040(7) -0.0088(7)
O(3) 0.0243(8) 0.0312(9) 0.066(1) -0.0045(7) 0.0173(8) -0.0156(8)
O(4) 0.0350(9) 0.0436(10) 0.0248(9) -0.0027(8) -0.0041(6) -0.0034(7)
C(1) 0.0158(8) 0.0111(7) 0.0166(8) -0.0034(6) 0.0025(6) -0.0035(6)
C(2) 0.0238(9) 0.0190(9) 0.0182(9) -0.0035(7) -0.0030(7) -0.0042(7)
C(3) 0.035(1) 0.0225(9) 0.0161(10) -0.0062(8) 0.0075(7) -0.0040(7)
C(4) 0.0230(9) 0.0223(9) 0.025(1) -0.0081(8) 0.0124(7) -0.0048(7)
C(5) 0.0151(8) 0.0145(8) 0.0266(10) -0.0044(6) 0.0040(6) -0.0050(6)
C(6) 0.0167(8) 0.0097(7) 0.0259(9) -0.0030(6) 0.0036(6) -0.0061(6)
C(7) 0.0198(9) 0.0127(8) 0.0235(9) -0.0056(7) 0.0047(6) -0.0059(6)
C(8) 0.0262(10) 0.0187(9) 0.031(1) -0.0104(8) -0.0001(8) -0.0091(7)
C(9) 0.031(1) 0.0172(9) 0.026(1) -0.0069(8) 0.0058(8) -0.0120(7)
C(10) 0.0205(9) 0.0123(8) 0.028(1) -0.0017(7) 0.0048(7) -0.0078(7)
C(11) 0.0136(8) 0.0114(7) 0.0162(8) -0.0012(6) 0.0017(6) -0.0027(6)
C(12) 0.0155(8) 0.0160(8) 0.0188(9) -0.0049(6) 0.0001(6) -0.0027(6)
C(13) 0.0195(9) 0.0238(9) 0.0219(10) -0.0052(7) 0.0065(7) -0.0032(7)
C(14) 0.0233(9) 0.0223(9) 0.0204(10) -0.0008(7) 0.0043(7) -0.0089(7)
C(15) 0.0221(9) 0.0130(8) 0.0209(9) -0.0014(7) 0.0009(7) -0.0056(6)
C(16) 0.0150(8) 0.0137(8) 0.0185(9) -0.0021(6) -0.0029(6) -0.0028(6)
C(17) 0.0232(9) 0.0159(8) 0.0183(9) -0.0016(7) -0.0049(7) 0.0004(6)
C(18) 0.0268(10) 0.0257(10) 0.022(1) -0.0050(8) -0.0083(7) -0.0079(7)
C(19) 0.0248(10) 0.0207(9) 0.035(1) -0.0102(8) -0.0025(8) -0.0082(8)
C(20) 0.0178(8) 0.0172(8) 0.0245(10) -0.0072(7) 0.0008(6) -0.0036(7)
C(21) 0.0204(9) 0.0126(8) 0.0216(9) -0.0061(7) 0.0049(6) -0.0059(6)
C(22) 0.028(1) 0.0192(9) 0.025(1) -0.0083(8) -0.0020(7) -0.0003(7)
C(23) 0.046(1) 0.0221(10) 0.025(1) -0.0148(9) -0.0035(9) 0.0039(8)
C(24) 0.049(1) 0.025(1) 0.038(1) -0.024(1) 0.0047(10) -0.0058(9)
C(25) 0.034(1) 0.025(1) 0.038(1) -0.0196(9) 0.0031(8) -0.0106(8)
C(26) 0.0262(10) 0.0164(8) 0.027(1) -0.0093(7) -0.0003(7) -0.0031(7)
C(27) 0.0153(8) 0.0172(8) 0.0246(10) -0.0032(7) 0.0025(6) -0.0032(7)
C(28) 0.0174(9) 0.026(1) 0.037(1) -0.0047(8) 0.0015(8) 0.0015(8)
C(29) 0.018(1) 0.044(1) 0.047(2) -0.0054(10) -0.0011(9) 0.006(1)
C(30) 0.018(1) 0.059(2) 0.062(2) -0.015(1) 0.005(1) -0.001(1)
C(31) 0.029(1) 0.050(1) 0.042(1) -0.022(1) 0.0079(9) 0.002(1)
C(32) 0.0208(9) 0.0252(10) 0.028(1) -0.0077(8) 0.0011(7) -0.0007(7)
C(33) 0.0159(9) 0.032(1) 0.042(1) -0.0044(8) 0.0103(8) -0.0033(9)
C(34) 0.0143(9) 0.037(1) 0.037(1) -0.0020(8) -0.0015(8) -0.0053(9)
C(35) 0.025(1) 0.021(1) 0.044(1) 0.0010(8) 0.0068(9) -0.0050(9)
C(36) 0.0197(10) 0.036(1) 0.052(2) -0.0036(9) 0.0087(9) -0.028(1)
C(37) 0.0200(10) 0.046(1) 0.024(1) 0.0047(9) 0.0059(7) -0.0098(9)
C(38) 0.039(2) 0.056(2) 0.096(3) -0.027(1) 0.029(2) -0.010(2)
C(39) 0.0158(8) 0.0267(10) 0.028(1) -0.0105(7) 0.0009(7) -0.0060(7)
C(40) 0.0195(9) 0.0257(10) 0.028(1) -0.0024(8) -0.0042(7) -0.0057(8)
C(41) 0.033(1) 0.0177(9) 0.031(1) -0.0111(8) 0.0040(8) -0.0058(7)
C(42) 0.035(1) 0.0133(9) 0.040(1) -0.0074(8) -0.0056(9) 0.0019(8)
C(43) 0.024(1) 0.0140(9) 0.087(2) 0.0008(8) 0.006(1) -0.016(1)
C(44) 0.050(2) 0.0165(10) 0.065(2) -0.0114(10) 0.034(1) -0.018(1)
C(45) 0.054(1) 0.0189(9) 0.026(1) -0.0118(9) 0.0100(9) -0.0089(7)
C(46) 0.043(1) 0.045(1) 0.053(2) -0.028(1) 0.006(1) -0.019(1)
C(47) 0.026(1) 0.0185(9) 0.036(1) -0.0108(8) 0.0084(8) -0.0056(8)
C(48) 0.0213(9) 0.0186(9) 0.025(1) -0.0004(7) 0.0050(7) 0.0010(7)
C(49) 0.059(2) 0.196(6) 0.032(2) -0.082(3) 0.014(1) -0.032(2)
C(50) 0.049(2) 0.069(3) 0.090(3) -0.004(2) 0.025(2) 0.015(2)
C(51) 0.113(4) 0.105(3) 0.097(4) -0.085(3) 0.066(3) -0.072(3)
C(52) 0.0507 0.0635 0.3026 -0.0171 -0.0462 0.0737
C(53) 0.1092 0.1605 0.3587 0.0565 -0.1135 -0.1781
C(54) 0.1046 0.1243 0.3372 0.0517 -0.1512 -0.1146

loop_
_atom_type_symbol
_atom_type_description
_atom_type_scat_dispersion_real
_atom_type_scat_dispersion_imag
_atom_type_scat_source
C C 0.003 0.002
;International Tables for Crystallography
(1992, Vol. C, Tables 4.2.6.8 and 6.1.1.1)
;
H H 0.000 0.000
;International Tables for Crystallography
(1992, Vol. C, Table 6.1.1.2)
;
Fe Fe 0.346 0.844
;International Tables for Crystallography
(1992, Vol. C, Tables 4.2.6.8 and 6.1.1.1)
;
Mn Mn 0.337 0.728
;International Tables for Crystallography
(1992, Vol. C, Tables 4.2.6.8 and 6.1.1.1)
;
O O 0.011 0.006
;International Tables for Crystallography
(1992, Vol. C, Tables 4.2.6.8 and 6.1.1.1)
;
P P 0.102 0.094
;International Tables for Crystallography
(1992, Vol. C, Tables 4.2.6.8 and 6.1.1.1)
;

loop_
_geom_angle_atom_site_label_1
_geom_angle_atom_site_label_2
_geom_angle_atom_site_label_3
_geom_angle
_geom_angle_site_symmetry_1
_geom_angle_site_symmetry_3
_geom_angle_publ_flag
C(1) Fe(1) C(2) 41.33(7) . . yes
C(1) Fe(1) C(3) 68.81(7) . . yes
C(1) Fe(1) C(4) 68.85(7) . . yes
C(1) Fe(1) C(5) 40.88(7) . . yes
C(1) Fe(1) C(6) 126.78(7) . . yes
C(1) Fe(1) C(7) 112.01(7) . . yes
C(1) Fe(1) C(8) 124.68(8) . . yes
C(1) Fe(1) C(9) 157.80(8) . . yes
C(1) Fe(1) C(10) 161.33(8) . . yes
C(2) Fe(1) C(3) 40.51(8) . . yes
C(2) Fe(1) C(4) 68.31(8) . . yes
C(2) Fe(1) C(5) 68.50(8) . . yes
C(2) Fe(1) C(6) 160.65(8) . . yes
C(2) Fe(1) C(7) 122.60(8) . . yes
C(2) Fe(1) C(8) 104.43(8) . . yes
C(2) Fe(1) C(9) 118.46(8) . . yes
C(2) Fe(1) C(10) 155.20(8) . . yes
C(3) Fe(1) C(4) 40.28(9) . . yes
C(3) Fe(1) C(5) 67.91(8) . . yes
C(3) Fe(1) C(6) 158.83(8) . . yes
C(3) Fe(1) C(7) 154.28(9) . . yes
C(3) Fe(1) C(8) 116.51(9) . . yes
C(3) Fe(1) C(9) 101.10(8) . . yes
C(3) Fe(1) C(10) 119.69(8) . . yes
C(4) Fe(1) C(5) 40.49(7) . . yes
C(4) Fe(1) C(6) 126.27(8) . . yes
C(4) Fe(1) C(7) 165.43(8) . . yes
C(4) Fe(1) C(8) 151.66(8) . . yes
C(4) Fe(1) C(9) 116.87(8) . . yes
C(4) Fe(1) C(10) 106.09(8) . . yes
C(5) Fe(1) C(6) 113.00(7) . . yes
C(5) Fe(1) C(7) 130.67(7) . . yes
C(5) Fe(1) C(8) 164.23(8) . . yes
C(5) Fe(1) C(9) 155.00(8) . . yes
C(5) Fe(1) C(10) 123.85(8) . . yes
C(6) Fe(1) C(7) 40.80(7) . . yes
C(6) Fe(1) C(8) 68.80(8) . . yes
C(6) Fe(1) C(9) 68.97(7) . . yes
C(6) Fe(1) C(10) 40.92(7) . . yes
C(7) Fe(1) C(8) 40.40(8) . . yes
C(7) Fe(1) C(9) 68.24(7) . . yes
C(7) Fe(1) C(10) 68.21(7) . . yes
C(8) Fe(1) C(9) 40.76(8) . . yes
C(8) Fe(1) C(10) 68.49(8) . . yes
C(9) Fe(1) C(10) 40.79(8) . . yes
C(11) Fe(2) C(12) 40.68(7) . . yes
C(11) Fe(2) C(13) 68.74(7) . . yes
C(11) Fe(2) C(14) 68.63(7) . . yes
C(11) Fe(2) C(15) 40.89(7) . . yes
C(11) Fe(2) C(16) 127.10(7) . . yes
C(11) Fe(2) C(17) 158.62(8) . . yes
C(11) Fe(2) C(18) 160.76(8) . . yes
C(11) Fe(2) C(19) 129.10(8) . . yes
C(11) Fe(2) C(20) 115.31(7) . . yes
C(12) Fe(2) C(13) 40.57(8) . . yes
C(12) Fe(2) C(14) 68.07(8) . . yes
C(12) Fe(2) C(15) 68.09(7) . . yes
C(12) Fe(2) C(16) 112.10(7) . . yes
C(12) Fe(2) C(17) 120.46(8) . . yes
C(12) Fe(2) C(18) 150.91(8) . . yes
C(12) Fe(2) C(19) 168.42(8) . . yes
C(12) Fe(2) C(20) 132.84(7) . . yes
C(13) Fe(2) C(14) 40.57(8) . . yes
C(13) Fe(2) C(15) 68.22(8) . . yes
C(13) Fe(2) C(16) 124.67(8) . . yes
C(13) Fe(2) C(17) 102.84(8) . . yes
C(13) Fe(2) C(18) 113.38(9) . . yes
C(13) Fe(2) C(19) 149.16(9) . . yes
C(13) Fe(2) C(20) 164.96(8) . . yes
C(14) Fe(2) C(15) 40.43(8) . . yes
C(14) Fe(2) C(16) 157.72(8) . . yes
C(14) Fe(2) C(17) 118.45(8) . . yes
C(14) Fe(2) C(18) 100.06(8) . . yes
C(14) Fe(2) C(19) 116.07(9) . . yes
C(14) Fe(2) C(20) 154.12(8) . . yes
C(15) Fe(2) C(16) 161.76(8) . . yes
C(15) Fe(2) C(17) 155.87(8) . . yes
C(15) Fe(2) C(18) 120.68(8) . . yes
C(15) Fe(2) C(19) 107.49(8) . . yes
C(15) Fe(2) C(20) 124.93(8) . . yes
C(16) Fe(2) C(17) 40.86(7) . . yes
C(16) Fe(2) C(18) 68.70(7) . . yes
C(16) Fe(2) C(19) 68.53(7) . . yes
C(16) Fe(2) C(20) 40.74(7) . . yes
C(17) Fe(2) C(18) 40.47(8) . . yes
C(17) Fe(2) C(19) 68.11(8) . . yes
C(17) Fe(2) C(20) 68.00(8) . . yes
C(18) Fe(2) C(19) 40.66(8) . . yes
C(18) Fe(2) C(20) 67.99(8) . . yes
C(19) Fe(2) C(20) 40.19(8) . . yes
P(1) Mn(1) C(33) 138.37(7) . . yes
P(1) Mn(1) C(34) 151.73(7) . . yes
P(1) Mn(1) C(35) 114.07(7) . . yes
P(1) Mn(1) C(36) 88.99(6) . . yes
P(1) Mn(1) C(37) 101.10(7) . . yes
P(1) Mn(1) C(39) 89.95(6) . . yes
P(1) Mn(1) C(40) 95.47(7) . . yes
C(33) Mn(1) C(34) 38.57(9) . . yes
C(33) Mn(1) C(35) 64.54(9) . . yes
C(33) Mn(1) C(36) 64.54(10) . . yes
C(33) Mn(1) C(37) 38.45(10) . . yes
C(33) Mn(1) C(39) 90.52(9) . . yes
C(33) Mn(1) C(40) 126.04(10) . . yes
C(34) Mn(1) C(35) 38.43(9) . . yes
C(34) Mn(1) C(36) 64.34(9) . . yes
C(34) Mn(1) C(37) 64.38(9) . . yes
C(34) Mn(1) C(39) 116.02(9) . . yes
C(34) Mn(1) C(40) 94.05(9) . . yes
C(35) Mn(1) C(36) 38.38(10) . . yes
C(35) Mn(1) C(37) 64.43(9) . . yes
C(35) Mn(1) C(39) 153.65(9) . . yes
C(35) Mn(1) C(40) 94.95(10) . . yes
C(36) Mn(1) C(37) 38.6(1) . . yes
C(36) Mn(1) C(39) 138.9(1) . . yes
C(36) Mn(1) C(40) 127.8(1) . . yes
C(37) Mn(1) C(39) 101.82(10) . . yes
C(37) Mn(1) C(40) 157.50(9) . . yes
C(39) Mn(1) C(40) 93.24(10) . . yes
P(2) Mn(2) C(41) 138.68(6) . . yes
P(2) Mn(2) C(42) 151.99(7) . . yes
P(2) Mn(2) C(43) 113.81(8) . . yes
P(2) Mn(2) C(44) 88.94(6) . . yes
P(2) Mn(2) C(45) 101.40(6) . . yes
P(2) Mn(2) C(47) 92.36(6) . . yes
P(2) Mn(2) C(48) 92.07(7) . . yes
C(41) Mn(2) C(42) 37.99(8) . . yes
C(41) Mn(2) C(43) 64.25(9) . . yes
C(41) Mn(2) C(44) 64.30(9) . . yes
C(41) Mn(2) C(45) 38.33(8) . . yes
C(41) Mn(2) C(47) 89.90(9) . . yes
C(41) Mn(2) C(48) 128.85(9) . . yes
C(42) Mn(2) C(43) 38.94(9) . . yes
C(42) Mn(2) C(44) 64.67(9) . . yes
C(42) Mn(2) C(45) 64.23(9) . . yes
C(42) Mn(2) C(47) 113.64(9) . . yes
C(42) Mn(2) C(48) 95.81(9) . . yes
C(43) Mn(2) C(44) 38.4(1) . . yes
C(43) Mn(2) C(45) 64.3(1) . . yes
C(43) Mn(2) C(47) 152.07(9) . . yes
C(43) Mn(2) C(48) 93.9(1) . . yes
C(44) Mn(2) C(45) 38.5(1) . . yes
C(44) Mn(2) C(47) 139.8(1) . . yes
C(44) Mn(2) C(48) 125.4(1) . . yes
C(45) Mn(2) C(47) 102.4(1) . . yes
C(45) Mn(2) C(48) 157.63(9) . . yes
C(47) Mn(2) C(48) 94.69(10) . . yes
Mn(1) P(1) C(1) 118.85(6) . . yes
Mn(1) P(1) C(11) 108.18(6) . . yes
Mn(1) P(1) C(21) 117.42(6) . . yes
C(1) P(1) C(11) 109.54(8) . . yes
C(1) P(1) C(21) 96.26(8) . . yes
C(11) P(1) C(21) 105.48(8) . . yes
Mn(2) P(2) C(6) 108.22(6) . . yes
Mn(2) P(2) C(16) 118.08(6) . . yes
Mn(2) P(2) C(27) 116.30(6) . . yes
C(6) P(2) C(16) 111.14(8) . . yes
C(6) P(2) C(27) 102.69(8) . . yes
C(16) P(2) C(27) 99.23(8) . . yes
Fe(1) C(1) P(1) 139.33(9) . . yes
Fe(1) C(1) C(2) 68.77(10) . . yes
Fe(1) C(1) C(5) 69.35(10) . . yes
P(1) C(1) C(2) 125.3(1) . . yes
P(1) C(1) C(5) 126.4(1) . . yes
C(2) C(1) C(5) 106.2(2) . . yes
Fe(1) C(2) C(1) 69.9(1) . . yes
Fe(1) C(2) C(3) 69.8(1) . . yes
C(1) C(2) C(3) 108.1(2) . . yes
Fe(1) C(3) C(2) 69.7(1) . . yes
Fe(1) C(3) C(4) 70.2(1) . . yes
C(2) C(3) C(4) 109.0(2) . . yes
Fe(1) C(4) C(3) 69.5(1) . . yes
Fe(1) C(4) C(5) 69.8(1) . . yes
C(3) C(4) C(5) 107.9(2) . . yes
Fe(1) C(5) C(1) 69.77(10) . . yes
Fe(1) C(5) C(4) 69.7(1) . . yes
C(1) C(5) C(4) 108.9(2) . . yes
Fe(1) C(6) P(2) 144.73(10) . . yes
Fe(1) C(6) C(7) 69.2(1) . . yes
Fe(1) C(6) C(10) 69.0(1) . . yes
P(2) C(6) C(7) 124.1(1) . . yes
P(2) C(6) C(10) 125.3(1) . . yes
C(7) C(6) C(10) 106.4(2) . . yes
Fe(1) C(7) C(6) 70.0(1) . . yes
Fe(1) C(7) C(8) 69.7(1) . . yes
C(6) C(7) C(8) 109.2(2) . . yes
Fe(1) C(8) C(7) 69.9(1) . . yes
Fe(1) C(8) C(9) 69.4(1) . . yes
C(7) C(8) C(9) 107.9(2) . . yes
Fe(1) C(9) C(8) 69.8(1) . . yes
Fe(1) C(9) C(10) 69.8(1) . . yes
C(8) C(9) C(10) 107.9(2) . . yes
Fe(1) C(10) C(6) 70.1(1) . . yes
Fe(1) C(10) C(9) 69.4(1) . . yes
C(6) C(10) C(9) 108.6(2) . . yes
Fe(2) C(11) P(1) 145.90(9) . . yes
Fe(2) C(11) C(12) 69.07(10) . . yes
Fe(2) C(11) C(15) 69.01(10) . . yes
P(1) C(11) C(12) 123.0(1) . . yes
P(1) C(11) C(15) 126.0(1) . . yes
C(12) C(11) C(15) 106.3(2) . . yes
Fe(2) C(12) C(11) 70.24(10) . . yes
Fe(2) C(12) C(13) 69.3(1) . . yes
C(11) C(12) C(13) 108.9(2) . . yes
Fe(2) C(13) C(12) 70.2(1) . . yes
Fe(2) C(13) C(14) 69.9(1) . . yes
C(12) C(13) C(14) 108.0(2) . . yes
Fe(2) C(14) C(13) 69.6(1) . . yes
Fe(2) C(14) C(15) 70.1(1) . . yes
C(13) C(14) C(15) 108.3(2) . . yes
Fe(2) C(15) C(11) 70.11(10) . . yes
Fe(2) C(15) C(14) 69.5(1) . . yes
C(11) C(15) C(14) 108.6(2) . . yes
Fe(2) C(16) P(2) 138.29(10) . . yes
Fe(2) C(16) C(17) 68.8(1) . . yes
Fe(2) C(16) C(20) 69.7(1) . . yes
P(2) C(16) C(17) 124.8(1) . . yes
P(2) C(16) C(20) 127.0(1) . . yes
C(17) C(16) C(20) 106.3(2) . . yes
Fe(2) C(17) C(16) 70.4(1) . . yes
Fe(2) C(17) C(18) 70.2(1) . . yes
C(16) C(17) C(18) 109.2(2) . . yes
Fe(2) C(18) C(17) 69.4(1) . . yes
Fe(2) C(18) C(19) 70.1(1) . . yes
C(17) C(18) C(19) 107.8(2) . . yes
Fe(2) C(19) C(18) 69.3(1) . . yes
Fe(2) C(19) C(20) 69.9(1) . . yes
C(18) C(19) C(20) 107.8(2) . . yes
Fe(2) C(20) C(16) 69.60(10) . . yes
Fe(2) C(20) C(19) 69.9(1) . . yes
C(16) C(20) C(19) 108.9(2) . . yes
P(1) C(21) C(22) 118.0(1) . . yes
P(1) C(21) C(26) 122.5(1) . . yes
C(22) C(21) C(26) 118.7(2) . . yes
C(21) C(22) C(23) 121.0(2) . . yes
C(22) C(23) C(24) 119.7(2) . . yes
C(23) C(24) C(25) 120.1(2) . . yes
C(24) C(25) C(26) 120.3(2) . . yes
C(21) C(26) C(25) 120.2(2) . . yes
P(2) C(27) C(28) 119.3(1) . . yes
P(2) C(27) C(32) 121.9(1) . . yes
C(28) C(27) C(32) 118.8(2) . . yes
C(27) C(28) C(29) 120.6(2) . . yes
C(28) C(29) C(30) 120.2(2) . . yes
C(29) C(30) C(31) 119.9(2) . . yes
C(30) C(31) C(32) 120.6(2) . . yes
C(27) C(32) C(31) 119.9(2) . . yes
Mn(1) C(33) C(34) 70.1(1) . . yes
Mn(1) C(33) C(37) 70.2(1) . . yes
Mn(1) C(33) C(38) 127.8(2) . . yes
C(34) C(33) C(37) 107.2(2) . . yes
C(34) C(33) C(38) 125.5(3) . . yes
C(37) C(33) C(38) 127.3(3) . . yes
Mn(1) C(34) C(33) 71.4(1) . . yes
Mn(1) C(34) C(35) 71.1(1) . . yes
C(33) C(34) C(35) 108.6(2) . . yes
Mn(1) C(35) C(34) 70.4(1) . . yes
Mn(1) C(35) C(36) 70.8(1) . . yes
C(34) C(35) C(36) 107.9(2) . . yes
Mn(1) C(36) C(35) 70.9(1) . . yes
Mn(1) C(36) C(37) 70.5(1) . . yes
C(35) C(36) C(37) 107.9(2) . . yes
Mn(1) C(37) C(33) 71.3(1) . . yes
Mn(1) C(37) C(36) 70.9(1) . . yes
C(33) C(37) C(36) 108.4(2) . . yes
Mn(1) C(39) O(1) 177.1(2) . . yes
Mn(1) C(40) O(2) 176.4(2) . . yes
Mn(2) C(41) C(42) 70.1(1) . . yes
Mn(2) C(41) C(45) 70.4(1) . . yes
Mn(2) C(41) C(46) 128.6(2) . . yes
C(42) C(41) C(45) 108.2(2) . . yes
C(42) C(41) C(46) 126.6(2) . . yes
C(45) C(41) C(46) 125.1(2) . . yes
Mn(2) C(42) C(41) 71.9(1) . . yes
Mn(2) C(42) C(43) 70.2(1) . . yes
C(41) C(42) C(43) 107.9(2) . . yes
Mn(2) C(43) C(42) 70.9(1) . . yes
Mn(2) C(43) C(44) 70.7(1) . . yes
C(42) C(43) C(44) 107.9(2) . . yes
Mn(2) C(44) C(43) 70.9(1) . . yes
Mn(2) C(44) C(45) 71.6(1) . . yes
C(43) C(44) C(45) 108.3(2) . . yes
Mn(2) C(45) C(41) 71.3(1) . . yes
Mn(2) C(45) C(44) 69.9(1) . . yes
C(41) C(45) C(44) 107.8(2) . . yes
Mn(2) C(47) O(3) 176.3(2) . . yes
Mn(2) C(48) O(4) 177.2(2) . . yes
C(50) C(49) C(51) 120.5(4) . 2_657 yes
C(49) C(50) C(51) 119.9(4) . . yes
C(49) C(51) C(50) 119.6(4) 2_657 . yes
C(53) C(52) C(54) 120.1131(3) . 2_656 yes
C(52) C(53) C(54) 126.9539(1) . . yes
C(52) C(54) C(53) 112.7465(3) 2_656 . yes

loop_
_geom_bond_atom_site_label_1
_geom_bond_atom_site_label_2
_geom_bond_distance
_geom_bond_site_symmetry_2
_geom_bond_publ_flag
Fe(1) C(1) 2.060(2) . yes
Fe(1) C(2) 2.045(2) . yes
Fe(1) C(3) 2.045(2) . yes
Fe(1) C(4) 2.054(2) . yes
Fe(1) C(5) 2.055(2) . yes
Fe(1) C(6) 2.068(2) . yes
Fe(1) C(7) 2.056(2) . yes
Fe(1) C(8) 2.054(2) . yes
Fe(1) C(9) 2.048(2) . yes
Fe(1) C(10) 2.054(2) . yes
Fe(2) C(11) 2.073(2) . yes
Fe(2) C(12) 2.058(2) . yes
Fe(2) C(13) 2.046(2) . yes
Fe(2) C(14) 2.050(2) . yes
Fe(2) C(15) 2.059(2) . yes
Fe(2) C(16) 2.067(2) . yes
Fe(2) C(17) 2.045(2) . yes
Fe(2) C(18) 2.055(2) . yes
Fe(2) C(19) 2.066(2) . yes
Fe(2) C(20) 2.067(2) . yes
Mn(1) P(1) 2.2298(5) . yes
Mn(1) C(33) 2.156(2) . yes
Mn(1) C(34) 2.139(2) . yes
Mn(1) C(35) 2.148(2) . yes
Mn(1) C(36) 2.147(2) . yes
Mn(1) C(37) 2.142(2) . yes
Mn(1) C(39) 1.767(2) . yes
Mn(1) C(40) 1.758(2) . yes
Mn(2) P(2) 2.2328(5) . yes
Mn(2) C(41) 2.172(2) . yes
Mn(2) C(42) 2.149(2) . yes
Mn(2) C(43) 2.140(2) . yes
Mn(2) C(44) 2.138(2) . yes
Mn(2) C(45) 2.160(2) . yes
Mn(2) C(47) 1.775(2) . yes
Mn(2) C(48) 1.775(2) . yes
P(1) C(1) 1.812(2) . yes
P(1) C(11) 1.819(2) . yes
P(1) C(21) 1.835(2) . yes
P(2) C(6) 1.817(2) . yes
P(2) C(16) 1.830(2) . yes
P(2) C(27) 1.845(2) . yes
O(1) C(39) 1.163(3) . yes
O(2) C(40) 1.178(3) . yes
O(3) C(47) 1.160(3) . yes
O(4) C(48) 1.158(3) . yes
C(1) C(2) 1.449(2) . yes
C(1) C(5) 1.437(2) . yes
C(2) C(3) 1.416(3) . yes
C(3) C(4) 1.411(3) . yes
C(4) C(5) 1.422(3) . yes
C(6) C(7) 1.437(3) . yes
C(6) C(10) 1.441(3) . yes
C(7) C(8) 1.419(3) . yes
C(8) C(9) 1.429(3) . yes
C(9) C(10) 1.429(3) . yes
C(11) C(12) 1.436(2) . yes
C(11) C(15) 1.443(2) . yes
C(12) C(13) 1.423(3) . yes
C(13) C(14) 1.420(3) . yes
C(14) C(15) 1.420(3) . yes
C(16) C(17) 1.435(3) . yes
C(16) C(20) 1.439(2) . yes
C(17) C(18) 1.418(3) . yes
C(18) C(19) 1.432(3) . yes
C(19) C(20) 1.420(3) . yes
C(21) C(22) 1.391(3) . yes
C(21) C(26) 1.400(3) . yes
C(22) C(23) 1.394(3) . yes
C(23) C(24) 1.388(3) . yes
C(24) C(25) 1.383(3) . yes
C(25) C(26) 1.394(3) . yes
C(27) C(28) 1.390(3) . yes
C(27) C(32) 1.405(3) . yes
C(28) C(29) 1.391(3) . yes
C(29) C(30) 1.385(4) . yes
C(30) C(31) 1.377(4) . yes
C(31) C(32) 1.395(3) . yes
C(33) C(34) 1.419(3) . yes
C(33) C(37) 1.416(4) . yes
C(33) C(38) 1.495(4) . yes
C(34) C(35) 1.411(3) . yes
C(35) C(36) 1.412(4) . yes
C(36) C(37) 1.417(4) . yes
C(41) C(42) 1.406(3) . yes
C(41) C(45) 1.422(3) . yes
C(41) C(46) 1.484(3) . yes
C(42) C(43) 1.429(4) . yes
C(43) C(44) 1.407(4) . yes
C(44) C(45) 1.417(4) . yes
C(49) C(50) 1.336(7) . yes
C(49) C(51) 1.333(7) 2_657 yes
C(50) C(51) 1.366(7) . yes
C(52) C(53) 1.204 . yes
C(52) C(54) 1.485 2_656 yes
C(53) C(54) 1.248 . yes

loop_
_geom_contact_atom_site_label_1
_geom_contact_atom_site_label_2
_geom_contact_distance
_geom_contact_site_symmetry_2
O(1) C(31) 3.366(3) 1_455
O(1) C(49) 3.446(4) 2_556
O(2) C(34) 3.263(3) 2_465
O(2) C(35) 3.380(3) 2_465
O(2) C(9) 3.428(3) 2_555
O(4) C(14) 3.256(3) 2_556
O(4) C(28) 3.372(3) 2_646
O(4) C(29) 3.476(3) 2_646
O(4) C(43) 3.543(3) 2_646
C(4) C(49) 3.561(4) 1_554
C(8) C(24) 3.457(3) 1_545
C(8) C(25) 3.520(3) 1_545
C(9) C(25) 3.493(3) 1_545
C(9) C(24) 3.495(3) 1_545
C(10) C(35) 3.579(3) 1_645
C(18) C(52) 3.444(2) .
C(18) C(54) 3.513(2) 2_656
C(19) C(54) 3.590(2) 2_656
C(23) C(23) 3.571(5) 2_565
C(37) C(44) 3.400(3) 1_465
C(43) C(52) 3.598(2) 2_646

loop_
_geom_torsion_atom_site_label_1
_geom_torsion_atom_site_label_2
_geom_torsion_atom_site_label_3
_geom_torsion_atom_site_label_4
_geom_torsion
_geom_torsion_publ_flag
Fe(1) C(1) P(1) Mn(1) -81.6(2) yes
Fe(1) C(1) P(1) C(11) 43.4(2) yes
Fe(1) C(1) P(1) C(21) 152.3(1) yes
Fe(1) C(1) C(2) C(3) -59.5(1) yes
Fe(1) C(1) C(5) C(4) 58.9(1) yes
Fe(1) C(2) C(1) P(1) -136.2(1) yes
Fe(1) C(2) C(1) C(5) 59.6(1) yes
Fe(1) C(2) C(3) C(4) -59.4(1) yes
Fe(1) C(3) C(2) C(1) 59.6(1) yes
Fe(1) C(3) C(4) C(5) -59.5(1) yes
Fe(1) C(4) C(3) C(2) 59.1(1) yes
Fe(1) C(4) C(5) C(1) -58.9(1) yes
Fe(1) C(5) C(1) P(1) 136.8(1) yes
Fe(1) C(5) C(1) C(2) -59.2(1) yes
Fe(1) C(5) C(4) C(3) 59.3(1) yes
Fe(1) C(6) P(2) Mn(2) 157.8(1) yes
Fe(1) C(6) P(2) C(16) 26.6(2) yes
Fe(1) C(6) P(2) C(27) -78.7(2) yes
Fe(1) C(6) C(7) C(8) 58.9(1) yes
Fe(1) C(6) C(10) C(9) -58.9(1) yes
Fe(1) C(7) C(6) P(2) 142.9(1) yes
Fe(1) C(7) C(6) C(10) -59.2(1) yes
Fe(1) C(7) C(8) C(9) 59.2(1) yes
Fe(1) C(8) C(7) C(6) -59.1(1) yes
Fe(1) C(8) C(9) C(10) 59.6(1) yes
Fe(1) C(9) C(8) C(7) -59.5(1) yes
Fe(1) C(9) C(10) C(6) 59.3(1) yes
Fe(1) C(10) C(6) P(2) -143.1(1) yes
Fe(1) C(10) C(6) C(7) 59.3(1) yes
Fe(1) C(10) C(9) C(8) -59.7(1) yes
Fe(2) C(11) P(1) Mn(1) 155.4(1) yes
Fe(2) C(11) P(1) C(1) 24.5(2) yes
Fe(2) C(11) P(1) C(21) -78.1(2) yes
Fe(2) C(11) C(12) C(13) 58.7(1) yes
Fe(2) C(11) C(15) C(14) -59.0(1) yes
Fe(2) C(12) C(11) P(1) 144.0(1) yes
Fe(2) C(12) C(11) C(15) -59.2(1) yes
Fe(2) C(12) C(13) C(14) 59.9(1) yes
Fe(2) C(13) C(12) C(11) -59.3(1) yes
Fe(2) C(13) C(14) C(15) 59.6(1) yes
Fe(2) C(14) C(13) C(12) -60.1(1) yes
Fe(2) C(14) C(15) C(11) 59.4(1) yes
Fe(2) C(15) C(11) P(1) -144.8(1) yes
Fe(2) C(15) C(11) C(12) 59.3(1) yes
Fe(2) C(15) C(14) C(13) -59.3(1) yes
Fe(2) C(16) P(2) Mn(2) -86.1(1) yes
Fe(2) C(16) P(2) C(6) 39.8(2) yes
Fe(2) C(16) P(2) C(27) 147.3(1) yes
Fe(2) C(16) C(17) C(18) -59.6(1) yes
Fe(2) C(16) C(20) C(19) 58.9(1) yes
Fe(2) C(17) C(16) P(2) -134.8(1) yes
Fe(2) C(17) C(16) C(20) 59.9(1) yes
Fe(2) C(17) C(18) C(19) -59.8(1) yes
Fe(2) C(18) C(17) C(16) 59.8(1) yes
Fe(2) C(18) C(19) C(20) -59.5(1) yes
Fe(2) C(19) C(18) C(17) 59.4(1) yes
Fe(2) C(19) C(20) C(16) -58.8(1) yes
Fe(2) C(20) C(16) P(2) 135.9(1) yes
Fe(2) C(20) C(16) C(17) -59.3(1) yes
Fe(2) C(20) C(19) C(18) 59.1(1) yes
Mn(1) P(1) C(1) C(2) 16.7(2) yes
Mn(1) P(1) C(1) C(5) 177.8(1) yes
Mn(1) P(1) C(11) C(12) 54.0(1) yes
Mn(1) P(1) C(11) C(15) -98.2(2) yes
Mn(1) P(1) C(21) C(22) -30.5(2) yes
Mn(1) P(1) C(21) C(26) 159.6(1) yes
Mn(1) C(33) C(34) C(35) -61.7(2) yes
Mn(1) C(33) C(37) C(36) 61.5(1) yes
Mn(1) C(34) C(33) C(37) 60.7(1) yes
Mn(1) C(34) C(33) C(38) -122.8(3) yes
Mn(1) C(34) C(35) C(36) -61.2(1) yes
Mn(1) C(35) C(34) C(33) 61.9(2) yes
Mn(1) C(35) C(36) C(37) -61.1(1) yes
Mn(1) C(36) C(35) C(34) 61.0(2) yes
Mn(1) C(36) C(37) C(33) -61.8(2) yes
Mn(1) C(37) C(33) C(34) -60.6(1) yes
Mn(1) C(37) C(33) C(38) 123.0(3) yes
Mn(1) C(37) C(36) C(35) 61.3(1) yes
Mn(2) P(2) C(6) C(7) 55.5(2) yes
Mn(2) P(2) C(6) C(10) -98.2(2) yes
Mn(2) P(2) C(16) C(17) 10.6(2) yes
Mn(2) P(2) C(16) C(20) 172.8(1) yes
Mn(2) P(2) C(27) C(28) -20.6(2) yes
Mn(2) P(2) C(27) C(32) 162.1(1) yes
Mn(2) C(41) C(42) C(43) -61.3(2) yes
Mn(2) C(41) C(45) C(44) 60.7(2) yes
Mn(2) C(42) C(41) C(45) 60.4(1) yes
Mn(2) C(42) C(41) C(46) -123.9(2) yes
Mn(2) C(42) C(43) C(44) -61.4(2) yes
Mn(2) C(43) C(42) C(41) 62.4(2) yes
Mn(2) C(43) C(44) C(45) -62.2(2) yes
Mn(2) C(44) C(43) C(42) 61.5(2) yes
Mn(2) C(44) C(45) C(41) -61.6(1) yes
Mn(2) C(45) C(41) C(42) -60.2(1) yes
Mn(2) C(45) C(41) C(46) 124.0(2) yes
Mn(2) C(45) C(44) C(43) 61.7(2) yes
P(1) Mn(1) C(33) C(34) 135.7(1) yes
P(1) Mn(1) C(33) C(37) 18.0(2) yes
P(1) Mn(1) C(33) C(38) -104.3(3) yes
P(1) Mn(1) C(34) C(33) -101.5(2) yes
P(1) Mn(1) C(34) C(35) 16.6(2) yes
P(1) Mn(1) C(35) C(34) -171.5(1) yes
P(1) Mn(1) C(35) C(36) -53.5(1) yes
P(1) Mn(1) C(36) C(35) 132.8(1) yes
P(1) Mn(1) C(36) C(37) -109.3(1) yes
P(1) Mn(1) C(37) C(33) -167.9(1) yes
P(1) Mn(1) C(37) C(36) 74.1(1) yes
P(1) Mn(1) C(39) O(1) 144(3) yes
P(1) Mn(1) C(40) O(2) -173(3) yes
P(1) C(1) Fe(1) C(2) 120.0(2) yes
P(1) C(1) Fe(1) C(3) 157.4(2) yes
P(1) C(1) Fe(1) C(4) -159.2(2) yes
P(1) C(1) Fe(1) C(5) -122.3(2) yes
P(1) C(1) Fe(1) C(6) -39.1(2) yes
P(1) C(1) Fe(1) C(7) 5.1(2) yes
P(1) C(1) Fe(1) C(8) 49.1(2) yes
P(1) C(1) Fe(1) C(9) 91.2(2) yes
P(1) C(1) Fe(1) C(10) -81.8(3) yes
P(1) C(1) C(2) C(3) 164.3(1) yes
P(1) C(1) C(5) C(4) -164.3(1) yes
P(1) C(11) Fe(2) C(12) -118.3(2) yes
P(1) C(11) Fe(2) C(13) -155.4(2) yes
P(1) C(11) Fe(2) C(14) 160.9(2) yes
P(1) C(11) Fe(2) C(15) 123.7(2) yes
P(1) C(11) Fe(2) C(16) -37.3(2) yes
P(1) C(11) Fe(2) C(17) -85.3(3) yes
P(1) C(11) Fe(2) C(18) 104.4(3) yes
P(1) C(11) Fe(2) C(19) 54.0(2) yes
P(1) C(11) Fe(2) C(20) 8.8(2) yes
P(1) C(11) C(12) C(13) -157.4(1) yes
P(1) C(11) C(15) C(14) 156.2(1) yes
P(1) C(21) C(22) C(23) -169.0(2) yes
P(1) C(21) C(26) C(25) 168.8(2) yes
P(2) Mn(2) C(41) C(42) 135.7(1) yes
P(2) Mn(2) C(41) C(45) 17.0(2) yes
P(2) Mn(2) C(41) C(46) -102.8(2) yes
P(2) Mn(2) C(42) C(41) -101.0(2) yes
P(2) Mn(2) C(42) C(43) 16.5(2) yes
P(2) Mn(2) C(43) C(42) -171.6(1) yes
P(2) Mn(2) C(43) C(44) -53.9(2) yes
P(2) Mn(2) C(44) C(43) 132.3(1) yes
P(2) Mn(2) C(44) C(45) -109.9(1) yes
P(2) Mn(2) C(45) C(41) -168.6(1) yes
P(2) Mn(2) C(45) C(44) 73.5(1) yes
P(2) Mn(2) C(47) O(3) 148(3) yes
P(2) Mn(2) C(48) O(4) -130(3) yes
P(2) C(6) Fe(1) C(1) -38.6(2) yes
P(2) C(6) Fe(1) C(2) -84.2(3) yes
P(2) C(6) Fe(1) C(3) 94.3(3) yes
P(2) C(6) Fe(1) C(4) 50.8(2) yes
P(2) C(6) Fe(1) C(5) 6.3(2) yes
P(2) C(6) Fe(1) C(7) -120.0(2) yes
P(2) C(6) Fe(1) C(8) -156.8(2) yes
P(2) C(6) Fe(1) C(9) 159.4(2) yes
P(2) C(6) Fe(1) C(10) 122.0(2) yes
P(2) C(6) C(7) C(8) -158.2(1) yes
P(2) C(6) C(10) C(9) 158.0(1) yes
P(2) C(16) Fe(2) C(11) -36.6(2) yes
P(2) C(16) Fe(2) C(12) 7.4(2) yes
P(2) C(16) Fe(2) C(13) 51.7(2) yes
P(2) C(16) Fe(2) C(14) 93.3(2) yes
P(2) C(16) Fe(2) C(15) -79.4(3) yes
P(2) C(16) Fe(2) C(17) 118.9(2) yes
P(2) C(16) Fe(2) C(18) 156.1(2) yes
P(2) C(16) Fe(2) C(19) -160.1(2) yes
P(2) C(16) Fe(2) C(20) -123.3(2) yes
P(2) C(16) C(17) C(18) 165.5(1) yes
P(2) C(16) C(20) C(19) -165.2(1) yes
P(2) C(27) C(28) C(29) -177.2(2) yes
P(2) C(27) C(32) C(31) 177.0(2) yes
O(1) C(39) Mn(1) C(33) 6(3) yes
O(1) C(39) Mn(1) C(34) -23(3) yes
O(1) C(39) Mn(1) C(35) -11(3) yes
O(1) C(39) Mn(1) C(36) 56(3) yes
O(1) C(39) Mn(1) C(37) 43(3) yes
O(1) C(39) Mn(1) C(40) -119(3) yes
O(2) C(40) Mn(1) C(33) 3(3) yes
O(2) C(40) Mn(1) C(34) -19(3) yes
O(2) C(40) Mn(1) C(35) -58(3) yes
O(2) C(40) Mn(1) C(36) -80(3) yes
O(2) C(40) Mn(1) C(37) -35(3) yes
O(2) C(40) Mn(1) C(39) 96(3) yes
O(3) C(47) Mn(2) C(41) 9(3) yes
O(3) C(47) Mn(2) C(42) -20(3) yes
O(3) C(47) Mn(2) C(43) -11(3) yes
O(3) C(47) Mn(2) C(44) 57(3) yes
O(3) C(47) Mn(2) C(45) 46(3) yes
O(3) C(47) Mn(2) C(48) -119(3) yes
O(4) C(48) Mn(2) C(41) 43(3) yes
O(4) C(48) Mn(2) C(42) 23(3) yes
O(4) C(48) Mn(2) C(43) -16(3) yes
O(4) C(48) Mn(2) C(44) -39(3) yes
O(4) C(48) Mn(2) C(45) -2(3) yes
O(4) C(48) Mn(2) C(47) 137(3) yes
C(1) Fe(1) C(2) C(3) 119.2(2) yes
C(1) Fe(1) C(3) C(2) -38.2(1) yes
C(1) Fe(1) C(3) C(4) 81.9(1) yes
C(1) Fe(1) C(4) C(3) -81.8(1) yes
C(1) Fe(1) C(4) C(5) 37.3(1) yes
C(1) Fe(1) C(5) C(4) -120.3(2) yes
C(1) Fe(1) C(6) C(7) 81.4(1) yes
C(1) Fe(1) C(6) C(10) -160.6(1) yes
C(1) Fe(1) C(7) C(6) -121.3(1) yes
C(1) Fe(1) C(7) C(8) 118.2(1) yes
C(1) Fe(1) C(8) C(7) -83.7(1) yes
C(1) Fe(1) C(8) C(9) 157.2(1) yes
C(1) Fe(1) C(9) C(8) -57.6(2) yes
C(1) Fe(1) C(9) C(10) -176.6(2) yes
C(1) Fe(1) C(10) C(6) 56.0(3) yes
C(1) Fe(1) C(10) C(9) 175.9(2) yes
C(1) P(1) Mn(1) C(33) 139.2(1) yes
C(1) P(1) Mn(1) C(34) -154.0(2) yes
C(1) P(1) Mn(1) C(35) -142.72(10) yes
C(1) P(1) Mn(1) C(36) -172.66(10) yes
C(1) P(1) Mn(1) C(37) 150.49(10) yes
C(1) P(1) Mn(1) C(39) 48.44(9) yes
C(1) P(1) Mn(1) C(40) -44.81(10) yes
C(1) P(1) C(11) C(12) -77.0(2) yes
C(1) P(1) C(11) C(15) 130.9(2) yes
C(1) P(1) C(21) C(22) 96.7(2) yes
C(1) P(1) C(21) C(26) -73.2(2) yes
C(1) C(2) Fe(1) C(3) -119.2(2) yes
C(1) C(2) Fe(1) C(4) -82.2(1) yes
C(1) C(2) Fe(1) C(5) -38.5(1) yes
C(1) C(2) Fe(1) C(6) 59.9(3) yes
C(1) C(2) Fe(1) C(7) 86.9(1) yes
C(1) C(2) Fe(1) C(8) 126.7(1) yes
C(1) C(2) Fe(1) C(9) 168.1(1) yes
C(1) C(2) Fe(1) C(10) -163.6(2) yes
C(1) C(2) C(3) C(4) 0.2(2) yes
C(1) C(5) Fe(1) C(2) 38.9(1) yes
C(1) C(5) Fe(1) C(3) 82.7(1) yes
C(1) C(5) Fe(1) C(4) 120.3(2) yes
C(1) C(5) Fe(1) C(6) -120.2(1) yes
C(1) C(5) Fe(1) C(7) -76.2(1) yes
C(1) C(5) Fe(1) C(8) -26.9(3) yes
C(1) C(5) Fe(1) C(9) 150.5(2) yes
C(1) C(5) Fe(1) C(10) -165.5(1) yes
C(1) C(5) C(4) C(3) 0.4(2) yes
C(2) Fe(1) C(1) C(5) -117.8(2) yes
C(2) Fe(1) C(3) C(4) 120.1(2) yes
C(2) Fe(1) C(4) C(3) -37.2(1) yes
C(2) Fe(1) C(4) C(5) 81.9(1) yes
C(2) Fe(1) C(5) C(4) -81.3(1) yes
C(2) Fe(1) C(6) C(7) 35.9(3) yes
C(2) Fe(1) C(6) C(10) 153.9(2) yes
C(2) Fe(1) C(7) C(6) -166.7(1) yes
C(2) Fe(1) C(7) C(8) 72.8(1) yes
C(2) Fe(1) C(8) C(7) -123.8(1) yes
C(2) Fe(1) C(8) C(9) 117.1(1) yes
C(2) Fe(1) C(9) C(8) -78.8(1) yes
C(2) Fe(1) C(9) C(10) 162.2(1) yes
C(2) Fe(1) C(10) C(6) -159.6(2) yes
C(2) Fe(1) C(10) C(9) -39.7(2) yes
C(2) C(1) Fe(1) C(3) 37.4(1) yes
C(2) C(1) Fe(1) C(4) 80.8(1) yes
C(2) C(1) Fe(1) C(5) 117.8(2) yes
C(2) C(1) Fe(1) C(6) -159.0(1) yes
C(2) C(1) Fe(1) C(7) -114.9(1) yes
C(2) C(1) Fe(1) C(8) -70.8(1) yes
C(2) C(1) Fe(1) C(9) -28.8(2) yes
C(2) C(1) Fe(1) C(10) 158.3(2) yes
C(2) C(1) P(1) C(11) 141.7(2) yes
C(2) C(1) P(1) C(21) -109.4(2) yes
C(2) C(1) C(5) C(4) -0.3(2) yes
C(2) C(3) Fe(1) C(4) -120.1(2) yes
C(2) C(3) Fe(1) C(5) -82.3(1) yes
C(2) C(3) Fe(1) C(6) -179.2(2) yes
C(2) C(3) Fe(1) C(7) 58.8(2) yes
C(2) C(3) Fe(1) C(8) 81.1(1) yes
C(2) C(3) Fe(1) C(9) 121.2(1) yes
C(2) C(3) Fe(1) C(10) 160.3(1) yes
C(2) C(3) C(4) C(5) -0.3(2) yes
C(3) Fe(1) C(1) C(5) -80.3(1) yes
C(3) Fe(1) C(4) C(5) 119.1(2) yes
C(3) Fe(1) C(5) C(4) -37.6(1) yes
C(3) Fe(1) C(6) C(7) -145.7(2) yes
C(3) Fe(1) C(6) C(10) -27.7(3) yes
C(3) Fe(1) C(7) C(6) 152.0(2) yes
C(3) Fe(1) C(7) C(8) 31.6(2) yes
C(3) Fe(1) C(8) C(7) -165.3(1) yes
C(3) Fe(1) C(8) C(9) 75.6(1) yes
C(3) Fe(1) C(9) C(8) -118.0(1) yes
C(3) Fe(1) C(9) C(10) 123.0(1) yes
C(3) Fe(1) C(10) C(6) 168.9(1) yes
C(3) Fe(1) C(10) C(9) -71.2(1) yes
C(3) C(2) Fe(1) C(4) 37.0(1) yes
C(3) C(2) Fe(1) C(5) 80.7(1) yes
C(3) C(2) Fe(1) C(6) 179.1(2) yes
C(3) C(2) Fe(1) C(7) -153.9(1) yes
C(3) C(2) Fe(1) C(8) -114.1(1) yes
C(3) C(2) Fe(1) C(9) -72.7(1) yes
C(3) C(2) Fe(1) C(10) -44.3(2) yes
C(3) C(2) C(1) C(5) 0.1(2) yes
C(3) C(4) Fe(1) C(5) -119.1(2) yes
C(3) C(4) Fe(1) C(6) 157.4(1) yes
C(3) C(4) Fe(1) C(7) -178.0(3) yes
C(3) C(4) Fe(1) C(8) 42.8(2) yes
C(3) C(4) Fe(1) C(9) 74.7(1) yes
C(3) C(4) Fe(1) C(10) 117.2(1) yes
C(4) Fe(1) C(1) C(5) -37.0(1) yes
C(4) Fe(1) C(6) C(7) 170.8(1) yes
C(4) Fe(1) C(6) C(10) -71.2(1) yes
C(4) Fe(1) C(7) C(6) -30.9(3) yes
C(4) Fe(1) C(7) C(8) -151.4(3) yes
C(4) Fe(1) C(8) C(7) 165.3(2) yes
C(4) Fe(1) C(8) C(9) 46.2(2) yes
C(4) Fe(1) C(9) C(8) -157.4(1) yes
C(4) Fe(1) C(9) C(10) 83.6(1) yes
C(4) Fe(1) C(10) C(6) 127.4(1) yes
C(4) Fe(1) C(10) C(9) -112.7(1) yes
C(4) C(3) Fe(1) C(5) 37.8(1) yes
C(4) C(3) Fe(1) C(6) -59.1(3) yes
C(4) C(3) Fe(1) C(7) 178.9(2) yes
C(4) C(3) Fe(1) C(8) -158.9(1) yes
C(4) C(3) Fe(1) C(9) -118.7(1) yes
C(4) C(3) Fe(1) C(10) -79.7(1) yes
C(4) C(5) Fe(1) C(6) 119.5(1) yes
C(4) C(5) Fe(1) C(7) 163.5(1) yes
C(4) C(5) Fe(1) C(8) -147.2(3) yes
C(4) C(5) Fe(1) C(9) 30.2(2) yes
C(4) C(5) Fe(1) C(10) 74.2(1) yes
C(5) Fe(1) C(6) C(7) 126.3(1) yes
C(5) Fe(1) C(6) C(10) -115.7(1) yes
C(5) Fe(1) C(7) C(6) -78.1(1) yes
C(5) Fe(1) C(7) C(8) 161.5(1) yes
C(5) Fe(1) C(8) C(7) -62.6(3) yes
C(5) Fe(1) C(8) C(9) 178.3(3) yes
C(5) Fe(1) C(9) C(8) -178.9(2) yes
C(5) Fe(1) C(9) C(10) 62.1(2) yes
C(5) Fe(1) C(10) C(6) 86.8(1) yes
C(5) Fe(1) C(10) C(9) -153.3(1) yes
C(5) C(1) Fe(1) C(6) 83.2(1) yes
C(5) C(1) Fe(1) C(7) 127.4(1) yes
C(5) C(1) Fe(1) C(8) 171.4(1) yes
C(5) C(1) Fe(1) C(9) -146.5(2) yes
C(5) C(1) Fe(1) C(10) 40.5(3) yes
C(5) C(1) P(1) C(11) -57.2(2) yes
C(5) C(1) P(1) C(21) 51.7(2) yes
C(5) C(4) Fe(1) C(6) -83.5(1) yes
C(5) C(4) Fe(1) C(7) -58.9(3) yes
C(5) C(4) Fe(1) C(8) 161.9(2) yes
C(5) C(4) Fe(1) C(9) -166.2(1) yes
C(5) C(4) Fe(1) C(10) -123.7(1) yes
C(6) Fe(1) C(7) C(8) -120.5(2) yes
C(6) Fe(1) C(8) C(7) 37.2(1) yes
C(6) Fe(1) C(8) C(9) -82.0(1) yes
C(6) Fe(1) C(9) C(8) 81.5(1) yes
C(6) Fe(1) C(9) C(10) -37.5(1) yes
C(6) Fe(1) C(10) C(9) 119.9(2) yes
C(6) P(2) Mn(2) C(41) 9.2(1) yes
C(6) P(2) Mn(2) C(42) 75.4(2) yes
C(6) P(2) Mn(2) C(43) 86.6(1) yes
C(6) P(2) Mn(2) C(44) 56.5(1) yes
C(6) P(2) Mn(2) C(45) 19.84(9) yes
C(6) P(2) Mn(2) C(47) -83.34(10) yes
C(6) P(2) Mn(2) C(48) -178.12(8) yes
C(6) P(2) C(16) C(17) 136.5(2) yes
C(6) P(2) C(16) C(20) -61.3(2) yes
C(6) P(2) C(27) C(28) -138.6(2) yes
C(6) P(2) C(27) C(32) 44.1(2) yes
C(6) C(7) Fe(1) C(8) 120.5(2) yes
C(6) C(7) Fe(1) C(9) 82.6(1) yes
C(6) C(7) Fe(1) C(10) 38.5(1) yes
C(6) C(7) C(8) C(9) 0.1(2) yes
C(6) C(10) Fe(1) C(7) -38.4(1) yes
C(6) C(10) Fe(1) C(8) -82.0(1) yes
C(6) C(10) Fe(1) C(9) -119.9(2) yes
C(6) C(10) C(9) C(8) -0.4(2) yes
C(7) Fe(1) C(6) C(10) 118.0(1) yes
C(7) Fe(1) C(8) C(9) -119.1(2) yes
C(7) Fe(1) C(9) C(8) 37.6(1) yes
C(7) Fe(1) C(9) C(10) -81.4(1) yes
C(7) Fe(1) C(10) C(9) 81.5(1) yes
C(7) C(6) Fe(1) C(8) -36.8(1) yes
C(7) C(6) Fe(1) C(9) -80.6(1) yes
C(7) C(6) Fe(1) C(10) -118.0(1) yes
C(7) C(6) P(2) C(16) -75.7(2) yes
C(7) C(6) P(2) C(27) 179.0(1) yes
C(7) C(6) C(10) C(9) 0.5(2) yes
C(7) C(8) Fe(1) C(9) 119.1(2) yes
C(7) C(8) Fe(1) C(10) 81.2(1) yes
C(7) C(8) C(9) C(10) 0.2(2) yes
C(8) Fe(1) C(6) C(10) 81.2(1) yes
C(8) Fe(1) C(9) C(10) -119.0(2) yes
C(8) Fe(1) C(10) C(9) 37.9(1) yes
C(8) C(7) Fe(1) C(9) -37.9(1) yes
C(8) C(7) Fe(1) C(10) -82.0(1) yes
C(8) C(7) C(6) C(10) -0.4(2) yes
C(8) C(9) Fe(1) C(10) 119.0(2) yes
C(9) Fe(1) C(6) C(10) 37.4(1) yes
C(9) C(8) Fe(1) C(10) -37.9(1) yes
C(10) C(6) P(2) C(16) 130.6(2) yes
C(10) C(6) P(2) C(27) 25.3(2) yes
C(11) Fe(2) C(12) C(13) -120.2(2) yes
C(11) Fe(2) C(13) C(12) 37.2(1) yes
C(11) Fe(2) C(13) C(14) -81.6(1) yes
C(11) Fe(2) C(14) C(13) 81.8(1) yes
C(11) Fe(2) C(14) C(15) -37.6(1) yes
C(11) Fe(2) C(15) C(14) 119.8(2) yes
C(11) Fe(2) C(16) C(17) -155.5(1) yes
C(11) Fe(2) C(16) C(20) 86.7(1) yes
C(11) Fe(2) C(17) C(16) 64.9(2) yes
C(11) Fe(2) C(17) C(18) -175.1(2) yes
C(11) Fe(2) C(18) C(17) 174.6(2) yes
C(11) Fe(2) C(18) C(19) -66.5(3) yes
C(11) Fe(2) C(19) C(18) 157.1(1) yes
C(11) Fe(2) C(19) C(20) -83.8(1) yes
C(11) Fe(2) C(20) C(16) -118.3(1) yes
C(11) Fe(2) C(20) C(19) 121.4(1) yes
C(11) P(1) Mn(1) C(33) 13.5(1) yes
C(11) P(1) Mn(1) C(34) 80.4(2) yes
C(11) P(1) Mn(1) C(35) 91.62(9) yes
C(11) P(1) Mn(1) C(36) 61.69(10) yes
C(11) P(1) Mn(1) C(37) 24.83(9) yes
C(11) P(1) Mn(1) C(39) -77.21(9) yes
C(11) P(1) Mn(1) C(40) -170.46(9) yes
C(11) P(1) C(21) C(22) -151.0(1) yes
C(11) P(1) C(21) C(26) 39.1(2) yes
C(11) C(12) Fe(2) C(13) 120.2(2) yes
C(11) C(12) Fe(2) C(14) 82.3(1) yes
C(11) C(12) Fe(2) C(15) 38.55(10) yes
C(11) C(12) Fe(2) C(16) -121.8(1) yes
C(11) C(12) Fe(2) C(17) -166.7(1) yes
C(11) C(12) Fe(2) C(18) 152.6(1) yes
C(11) C(12) Fe(2) C(19) -31.0(4) yes
C(11) C(12) Fe(2) C(20) -79.4(1) yes
C(11) C(12) C(13) C(14) 0.7(2) yes
C(11) C(15) Fe(2) C(12) -38.4(1) yes
C(11) C(15) Fe(2) C(13) -82.2(1) yes
C(11) C(15) Fe(2) C(14) -119.8(2) yes
C(11) C(15) Fe(2) C(16) 55.9(3) yes
C(11) C(15) Fe(2) C(17) -154.4(2) yes
C(11) C(15) Fe(2) C(18) 172.7(1) yes
C(11) C(15) Fe(2) C(19) 130.3(1) yes
C(11) C(15) Fe(2) C(20) 89.4(1) yes
C(11) C(15) C(14) C(13) 0.1(2) yes
C(12) Fe(2) C(11) C(15) 118.0(1) yes
C(12) Fe(2) C(13) C(14) -118.8(2) yes
C(12) Fe(2) C(14) C(13) 37.9(1) yes
C(12) Fe(2) C(14) C(15) -81.5(1) yes
C(12) Fe(2) C(15) C(14) 81.5(1) yes
C(12) Fe(2) C(16) C(17) -111.5(1) yes
C(12) Fe(2) C(16) C(20) 130.8(1) yes
C(12) Fe(2) C(17) C(16) 89.3(1) yes
C(12) Fe(2) C(17) C(18) -150.8(1) yes
C(12) Fe(2) C(18) C(17) 60.0(2) yes
C(12) Fe(2) C(18) C(19) 178.9(1) yes
C(12) Fe(2) C(19) C(18) -177.3(3) yes
C(12) Fe(2) C(19) C(20) -58.1(4) yes
C(12) Fe(2) C(20) C(16) -73.1(1) yes
C(12) Fe(2) C(20) C(19) 166.6(1) yes
C(12) C(11) Fe(2) C(13) -37.1(1) yes
C(12) C(11) Fe(2) C(14) -80.8(1) yes
C(12) C(11) Fe(2) C(15) -118.0(1) yes
C(12) C(11) Fe(2) C(16) 81.0(1) yes
C(12) C(11) Fe(2) C(17) 33.0(2) yes
C(12) C(11) Fe(2) C(18) -137.3(2) yes
C(12) C(11) Fe(2) C(19) 172.3(1) yes
C(12) C(11) Fe(2) C(20) 127.1(1) yes
C(12) C(11) P(1) C(21) -179.6(1) yes
C(12) C(11) C(15) C(14) 0.3(2) yes
C(12) C(13) Fe(2) C(14) 118.8(2) yes
C(12) C(13) Fe(2) C(15) 81.3(1) yes
C(12) C(13) Fe(2) C(16) -84.0(1) yes
C(12) C(13) Fe(2) C(17) -122.2(1) yes
C(12) C(13) Fe(2) C(18) -163.5(1) yes
C(12) C(13) Fe(2) C(19) 169.1(1) yes
C(12) C(13) Fe(2) C(20) -71.5(3) yes
C(12) C(13) C(14) C(15) -0.5(2) yes
C(13) Fe(2) C(11) C(15) 80.9(1) yes
C(13) Fe(2) C(14) C(15) -119.4(2) yes
C(13) Fe(2) C(15) C(14) 37.6(1) yes
C(13) Fe(2) C(16) C(17) -67.2(1) yes
C(13) Fe(2) C(16) C(20) 175.0(1) yes
C(13) Fe(2) C(17) C(16) 128.9(1) yes
C(13) Fe(2) C(17) C(18) -111.1(1) yes
C(13) Fe(2) C(18) C(17) 82.3(1) yes
C(13) Fe(2) C(18) C(19) -158.8(1) yes
C(13) Fe(2) C(19) C(18) 40.4(2) yes
C(13) Fe(2) C(19) C(20) 159.5(1) yes
C(13) Fe(2) C(20) C(16) -15.9(3) yes
C(13) Fe(2) C(20) C(19) -136.2(3) yes
C(13) C(12) Fe(2) C(14) -37.9(1) yes
C(13) C(12) Fe(2) C(15) -81.7(1) yes
C(13) C(12) Fe(2) C(16) 118.0(1) yes
C(13) C(12) Fe(2) C(17) 73.1(1) yes
C(13) C(12) Fe(2) C(18) 32.4(2) yes
C(13) C(12) Fe(2) C(19) -151.2(4) yes
C(13) C(12) Fe(2) C(20) 160.4(1) yes
C(13) C(12) C(11) C(15) -0.6(2) yes
C(13) C(14) Fe(2) C(15) 119.4(2) yes
C(13) C(14) Fe(2) C(16) -57.1(2) yes
C(13) C(14) Fe(2) C(17) -75.9(1) yes
C(13) C(14) Fe(2) C(18) -114.4(1) yes
C(13) C(14) Fe(2) C(19) -153.9(1) yes
C(13) C(14) Fe(2) C(20) -173.9(2) yes
C(14) Fe(2) C(11) C(15) 37.2(1) yes
C(14) Fe(2) C(16) C(17) -25.7(3) yes
C(14) Fe(2) C(16) C(20) -143.4(2) yes
C(14) Fe(2) C(17) C(16) 169.2(1) yes
C(14) Fe(2) C(17) C(18) -70.8(1) yes
C(14) Fe(2) C(18) C(17) 122.5(1) yes
C(14) Fe(2) C(18) C(19) -118.6(1) yes
C(14) Fe(2) C(19) C(18) 74.3(1) yes
C(14) Fe(2) C(19) C(20) -166.6(1) yes
C(14) Fe(2) C(20) C(16) 148.8(2) yes
C(14) Fe(2) C(20) C(19) 28.5(2) yes
C(14) C(13) Fe(2) C(15) -37.5(1) yes
C(14) C(13) Fe(2) C(16) 157.2(1) yes
C(14) C(13) Fe(2) C(17) 119.0(1) yes
C(14) C(13) Fe(2) C(18) 77.7(1) yes
C(14) C(13) Fe(2) C(19) 50.4(2) yes
C(14) C(13) Fe(2) C(20) 169.8(3) yes
C(14) C(15) Fe(2) C(16) 175.7(2) yes
C(14) C(15) Fe(2) C(17) -34.6(2) yes
C(14) C(15) Fe(2) C(18) -67.5(1) yes
C(14) C(15) Fe(2) C(19) -109.9(1) yes
C(14) C(15) Fe(2) C(20) -150.7(1) yes
C(15) Fe(2) C(16) C(17) 161.6(2) yes
C(15) Fe(2) C(16) C(20) 43.9(3) yes
C(15) Fe(2) C(17) C(16) -166.0(2) yes
C(15) Fe(2) C(17) C(18) -46.1(2) yes
C(15) Fe(2) C(18) C(17) 160.0(1) yes
C(15) Fe(2) C(18) C(19) -81.1(1) yes
C(15) Fe(2) C(19) C(18) 117.0(1) yes
C(15) Fe(2) C(19) C(20) -123.9(1) yes
C(15) Fe(2) C(20) C(16) -164.6(1) yes
C(15) Fe(2) C(20) C(19) 75.0(1) yes
C(15) C(11) Fe(2) C(16) -161.0(1) yes
C(15) C(11) Fe(2) C(17) 151.0(2) yes
C(15) C(11) Fe(2) C(18) -19.3(3) yes
C(15) C(11) Fe(2) C(19) -69.7(1) yes
C(15) C(11) Fe(2) C(20) -114.9(1) yes
C(15) C(11) P(1) C(21) 28.2(2) yes
C(15) C(14) Fe(2) C(16) -176.5(2) yes
C(15) C(14) Fe(2) C(17) 164.7(1) yes
C(15) C(14) Fe(2) C(18) 126.2(1) yes
C(15) C(14) Fe(2) C(19) 86.7(1) yes
C(15) C(14) Fe(2) C(20) 66.6(2) yes
C(16) Fe(2) C(17) C(18) 120.0(2) yes
C(16) Fe(2) C(18) C(17) -37.5(1) yes
C(16) Fe(2) C(18) C(19) 81.4(1) yes
C(16) Fe(2) C(19) C(18) -81.9(1) yes
C(16) Fe(2) C(19) C(20) 37.3(1) yes
C(16) Fe(2) C(20) C(19) -120.3(2) yes
C(16) P(2) Mn(2) C(41) 136.5(1) yes
C(16) P(2) Mn(2) C(42) -157.3(2) yes
C(16) P(2) Mn(2) C(43) -146.1(1) yes
C(16) P(2) Mn(2) C(44) -176.2(1) yes
C(16) P(2) Mn(2) C(45) 147.15(9) yes
C(16) P(2) Mn(2) C(47) 44.0(1) yes
C(16) P(2) Mn(2) C(48) -50.82(9) yes
C(16) P(2) C(27) C(28) 107.2(2) yes
C(16) P(2) C(27) C(32) -70.2(2) yes
C(16) C(17) Fe(2) C(18) -120.0(2) yes
C(16) C(17) Fe(2) C(19) -82.0(1) yes
C(16) C(17) Fe(2) C(20) -38.5(1) yes
C(16) C(17) C(18) C(19) 0.0(2) yes
C(16) C(20) Fe(2) C(17) 38.7(1) yes
C(16) C(20) Fe(2) C(18) 82.5(1) yes
C(16) C(20) Fe(2) C(19) 120.3(2) yes
C(16) C(20) C(19) C(18) 0.3(2) yes
C(17) Fe(2) C(16) C(20) -117.7(2) yes
C(17) Fe(2) C(18) C(19) 118.9(2) yes
C(17) Fe(2) C(19) C(18) -37.8(1) yes
C(17) Fe(2) C(19) C(20) 81.4(1) yes
C(17) Fe(2) C(20) C(19) -81.7(1) yes
C(17) C(16) Fe(2) C(18) 37.1(1) yes
C(17) C(16) Fe(2) C(19) 80.9(1) yes
C(17) C(16) Fe(2) C(20) 117.7(2) yes
C(17) C(16) P(2) C(27) -116.0(2) yes
C(17) C(16) C(20) C(19) -0.3(2) yes
C(17) C(18) Fe(2) C(19) -118.9(2) yes
C(17) C(18) Fe(2) C(20) -81.4(1) yes
C(17) C(18) C(19) C(20) -0.2(2) yes
C(18) Fe(2) C(16) C(20) -80.6(1) yes
C(18) Fe(2) C(19) C(20) 119.1(2) yes
C(18) Fe(2) C(20) C(19) -37.9(1) yes
C(18) C(17) Fe(2) C(19) 37.9(1) yes
C(18) C(17) Fe(2) C(20) 81.4(1) yes
C(18) C(17) C(16) C(20) 0.2(2) yes
C(18) C(19) Fe(2) C(20) -119.1(2) yes
C(19) Fe(2) C(16) C(20) -36.8(1) yes
C(19) C(18) Fe(2) C(20) 37.4(1) yes
C(20) C(16) P(2) C(27) 46.2(2) yes
C(21) P(1) Mn(1) C(33) -105.6(1) yes
C(21) P(1) Mn(1) C(34) -38.7(2) yes
C(21) P(1) Mn(1) C(35) -27.5(1) yes
C(21) P(1) Mn(1) C(36) -57.45(10) yes
C(21) P(1) Mn(1) C(37) -94.30(10) yes
C(21) P(1) Mn(1) C(39) 163.66(9) yes
C(21) P(1) Mn(1) C(40) 70.40(10) yes
C(21) C(22) C(23) C(24) -0.4(4) yes
C(21) C(26) C(25) C(24) -0.2(3) yes
C(22) C(21) C(26) C(25) -1.0(3) yes
C(22) C(23) C(24) C(25) -0.9(4) yes
C(23) C(22) C(21) C(26) 1.3(3) yes
C(23) C(24) C(25) C(26) 1.2(4) yes
C(27) P(2) Mn(2) C(41) -105.7(1) yes
C(27) P(2) Mn(2) C(42) -39.5(2) yes
C(27) P(2) Mn(2) C(43) -28.2(1) yes
C(27) P(2) Mn(2) C(44) -58.4(1) yes
C(27) P(2) Mn(2) C(45) -95.04(10) yes
C(27) P(2) Mn(2) C(47) 161.8(1) yes
C(27) P(2) Mn(2) C(48) 67.00(10) yes
C(27) C(28) C(29) C(30) 0.2(4) yes
C(27) C(32) C(31) C(30) 0.0(4) yes
C(28) C(27) C(32) C(31) -0.4(3) yes
C(28) C(29) C(30) C(31) -0.6(5) yes
C(29) C(28) C(27) C(32) 0.2(4) yes
C(29) C(30) C(31) C(32) 0.5(5) yes
C(33) Mn(1) C(34) C(35) 118.1(2) yes
C(33) Mn(1) C(35) C(34) -37.5(1) yes
C(33) Mn(1) C(35) C(36) 80.5(2) yes
C(33) Mn(1) C(36) C(35) -80.5(1) yes
C(33) Mn(1) C(36) C(37) 37.4(1) yes
C(33) Mn(1) C(37) C(36) -118.0(2) yes
C(33) C(34) Mn(1) C(35) -118.1(2) yes
C(33) C(34) Mn(1) C(36) -80.6(2) yes
C(33) C(34) Mn(1) C(37) -37.7(2) yes
C(33) C(34) Mn(1) C(39) 53.4(2) yes
C(33) C(34) Mn(1) C(40) 149.0(2) yes
C(33) C(34) C(35) C(36) 0.7(3) yes
C(33) C(37) Mn(1) C(34) 37.8(1) yes
C(33) C(37) Mn(1) C(35) 80.6(1) yes
C(33) C(37) Mn(1) C(36) 118.0(2) yes
C(33) C(37) Mn(1) C(39) -75.6(1) yes
C(33) C(37) Mn(1) C(40) 55.4(3) yes
C(33) C(37) C(36) C(35) -0.5(2) yes
C(34) Mn(1) C(33) C(37) -117.7(2) yes
C(34) Mn(1) C(33) C(38) 120.0(3) yes
C(34) Mn(1) C(35) C(36) 118.0(2) yes
C(34) Mn(1) C(36) C(35) -37.5(1) yes
C(34) Mn(1) C(36) C(37) 80.4(1) yes
C(34) Mn(1) C(37) C(36) -80.3(1) yes
C(34) C(33) Mn(1) C(35) 37.4(1) yes
C(34) C(33) Mn(1) C(36) 80.1(2) yes
C(34) C(33) Mn(1) C(37) 117.7(2) yes
C(34) C(33) Mn(1) C(39) -133.8(2) yes
C(34) C(33) Mn(1) C(40) -39.4(2) yes
C(34) C(33) C(37) C(36) 0.9(2) yes
C(34) C(35) Mn(1) C(36) -118.0(2) yes
C(34) C(35) Mn(1) C(37) -80.3(2) yes
C(34) C(35) Mn(1) C(39) -17.3(3) yes
C(34) C(35) Mn(1) C(40) 90.3(1) yes
C(34) C(35) C(36) C(37) -0.1(2) yes
C(35) Mn(1) C(33) C(37) -80.3(2) yes
C(35) Mn(1) C(33) C(38) 157.4(3) yes
C(35) Mn(1) C(36) C(37) 117.9(2) yes
C(35) Mn(1) C(37) C(36) -37.5(1) yes
C(35) C(34) Mn(1) C(36) 37.5(1) yes
C(35) C(34) Mn(1) C(37) 80.5(2) yes
C(35) C(34) Mn(1) C(39) 171.5(1) yes
C(35) C(34) Mn(1) C(40) -92.9(2) yes
C(35) C(34) C(33) C(37) -1.0(2) yes
C(35) C(34) C(33) C(38) 175.5(2) yes
C(35) C(36) Mn(1) C(37) -117.9(2) yes
C(35) C(36) Mn(1) C(39) -138.4(2) yes
C(35) C(36) Mn(1) C(40) 36.6(2) yes
C(36) Mn(1) C(33) C(37) -37.6(1) yes
C(36) Mn(1) C(33) C(38) -159.9(3) yes
C(36) C(35) Mn(1) C(37) 37.7(1) yes
C(36) C(35) Mn(1) C(39) 100.6(2) yes
C(36) C(35) Mn(1) C(40) -151.7(1) yes
C(36) C(37) Mn(1) C(39) 166.4(1) yes
C(36) C(37) Mn(1) C(40) -62.6(3) yes
C(36) C(37) C(33) C(38) -175.5(2) yes
C(37) Mn(1) C(33) C(38) -122.4(3) yes
C(37) C(33) Mn(1) C(39) 108.5(1) yes
C(37) C(33) Mn(1) C(40) -157.1(1) yes
C(37) C(36) Mn(1) C(39) -20.5(2) yes
C(37) C(36) Mn(1) C(40) 154.5(1) yes
C(38) C(33) Mn(1) C(39) -13.8(3) yes
C(38) C(33) Mn(1) C(40) 80.6(3) yes
C(41) Mn(2) C(42) C(43) 117.5(2) yes
C(41) Mn(2) C(43) C(42) -37.3(1) yes
C(41) Mn(2) C(43) C(44) 80.4(2) yes
C(41) Mn(2) C(44) C(43) -80.3(2) yes
C(41) Mn(2) C(44) C(45) 37.5(1) yes
C(41) Mn(2) C(45) C(44) -117.8(2) yes
C(41) C(42) Mn(2) C(43) -117.5(2) yes
C(41) C(42) Mn(2) C(44) -80.0(2) yes
C(41) C(42) Mn(2) C(45) -37.1(1) yes
C(41) C(42) Mn(2) C(47) 55.7(2) yes
C(41) C(42) Mn(2) C(48) 153.4(1) yes
C(41) C(42) C(43) C(44) 1.0(3) yes
C(41) C(45) Mn(2) C(42) 36.8(1) yes
C(41) C(45) Mn(2) C(43) 80.2(2) yes
C(41) C(45) Mn(2) C(44) 117.8(2) yes
C(41) C(45) Mn(2) C(47) -73.6(1) yes
C(41) C(45) Mn(2) C(48) 65.4(3) yes
C(41) C(45) C(44) C(43) 0.1(3) yes
C(42) Mn(2) C(41) C(45) -118.7(2) yes
C(42) Mn(2) C(41) C(46) 121.4(3) yes
C(42) Mn(2) C(43) C(44) 117.7(2) yes
C(42) Mn(2) C(44) C(43) -38.0(1) yes
C(42) Mn(2) C(44) C(45) 79.8(1) yes
C(42) Mn(2) C(45) C(44) -81.0(2) yes
C(42) C(41) Mn(2) C(43) 38.2(2) yes
C(42) C(41) Mn(2) C(44) 81.1(2) yes
C(42) C(41) Mn(2) C(45) 118.7(2) yes
C(42) C(41) Mn(2) C(47) -130.8(1) yes
C(42) C(41) Mn(2) C(48) -34.9(2) yes
C(42) C(41) C(45) C(44) 0.5(2) yes
C(42) C(43) Mn(2) C(44) -117.7(2) yes
C(42) C(43) Mn(2) C(45) -80.0(2) yes
C(42) C(43) Mn(2) C(47) -13.4(3) yes
C(42) C(43) Mn(2) C(48) 94.4(2) yes
C(42) C(43) C(44) C(45) -0.7(3) yes
C(43) Mn(2) C(41) C(45) -80.5(2) yes
C(43) Mn(2) C(41) C(46) 159.7(2) yes
C(43) Mn(2) C(44) C(45) 117.8(2) yes
C(43) Mn(2) C(45) C(44) -37.6(1) yes
C(43) C(42) Mn(2) C(44) 37.5(2) yes
C(43) C(42) Mn(2) C(45) 80.3(2) yes
C(43) C(42) Mn(2) C(47) 173.2(2) yes
C(43) C(42) Mn(2) C(48) -89.1(2) yes
C(43) C(42) C(41) C(45) -0.9(2) yes
C(43) C(42) C(41) C(46) 174.8(2) yes
C(43) C(44) Mn(2) C(45) -117.8(2) yes
C(43) C(44) Mn(2) C(47) -135.3(2) yes
C(43) C(44) Mn(2) C(48) 40.5(2) yes
C(44) Mn(2) C(41) C(45) -37.7(2) yes
C(44) Mn(2) C(41) C(46) -157.5(2) yes
C(44) C(43) Mn(2) C(45) 37.7(1) yes
C(44) C(43) Mn(2) C(47) 104.3(3) yes
C(44) C(43) Mn(2) C(48) -147.9(2) yes
C(44) C(45) Mn(2) C(47) 168.5(1) yes
C(44) C(45) Mn(2) C(48) -52.4(3) yes
C(44) C(45) C(41) C(46) -175.3(2) yes
C(45) Mn(2) C(41) C(46) -119.8(3) yes
C(45) C(41) Mn(2) C(47) 110.4(1) yes
C(45) C(41) Mn(2) C(48) -153.6(1) yes
C(45) C(44) Mn(2) C(47) -17.5(2) yes
C(45) C(44) Mn(2) C(48) 158.3(1) yes
C(46) C(41) Mn(2) C(47) -9.4(2) yes
C(46) C(41) Mn(2) C(48) 86.6(2) yes
C(46) C(41) Mn(2) C(48) 86.6(2) yes
